data_1566505
loop_
_publ_author_name
'Ruth, Paul Niklas'
'Herbst-Irmer, Regine'
'Stalke, Dietmar'

_publ_section_title
;
 Hirshfeld atom refinement based on projector augmented wave densities
 with periodic boundary conditions
;
_journal_issue 2
_journal_name_full IUCrJ
_journal_page_first 286
_journal_page_last 297
_journal_paper_doi 10.1107/S2052252522001385
_journal_volume 9
_journal_year 2022
_chemical_absolute_configuration unk
_chemical_formula_moiety '2(C0.5 H2 N O0.5)'
_chemical_formula_sum 'C H4 N2 O'
_chemical_formula_weight 60.056
_chemical_name_common urea
_space_group_crystal_system tetragonal
_space_group_IT_number 113
_space_group_name_Hall 'P -4 2ab'
_space_group_name_H-M_alt 'P -4 21 m'
_symmetry_Int_Tables_number 113
_audit_creation_date 2021-10-20
_audit_creation_method
;
Olex2 1.5
(compiled 2021.10.07 svn.r9718050b for OlexSys, GUI svn.r6410)
;
_cell_angle_alpha 90
_cell_angle_beta 90
_cell_angle_gamma 90
_cell_formula_units_Z 2
_cell_length_a 5.5780(6)
_cell_length_b 5.5780(6)
_cell_length_c 4.6860(7)
_cell_measurement_reflns_used 17
_cell_measurement_temperature 123.15
_cell_volume 145.80(3)
_computing_cell_refinement 'KM6-CH software'
_computing_data_collection 'KM6-CH software'
_computing_data_reduction XD_RED
_computing_molecular_graphics 'Olex2 1.5 (Dolomanov et al., 2009)'
_computing_publication_material 'Olex2 1.5 (Dolomanov et al., 2009)'
_computing_structure_refinement 'olex2.refine 1.5 (Bourhis et al., 2015)'
_diffrn_ambient_temperature 123
_diffrn_measured_fraction_theta_full 1.0000
_diffrn_measured_fraction_theta_max 0.9817
_diffrn_measurement_device_type
;
KM6-CH six-circle \k diffractometer operated as standard four-circle
\k diffractometer with detector circle in the vertical plane to profit
from the linear polarization of the synchrotron beam.
;
_diffrn_measurement_method \w-scan
_diffrn_radiation_type synchrotron
_diffrn_radiation_wavelength 0.5996
_diffrn_reflns_av_R_equivalents 0.0141
_diffrn_reflns_av_unetI/netI 0.0148
_diffrn_reflns_Laue_measured_fraction_full 1.0000
_diffrn_reflns_Laue_measured_fraction_max 0.9817
_diffrn_reflns_limit_h_max 15
_diffrn_reflns_limit_h_min 0
_diffrn_reflns_limit_k_max 10
_diffrn_reflns_limit_k_min 0
_diffrn_reflns_limit_l_max 13
_diffrn_reflns_limit_l_min 0
_diffrn_reflns_number 1022
_diffrn_reflns_point_group_measured_fraction_full 1.0000
_diffrn_reflns_point_group_measured_fraction_max 0.9817
_diffrn_reflns_theta_full 21.0855
_diffrn_reflns_theta_max 57.40
_diffrn_reflns_theta_min 3.67
_exptl_absorpt_coefficient_mu 0.081
_exptl_absorpt_correction_type none
_exptl_crystal_colour colourless
_exptl_crystal_density_diffrn 1.368
_exptl_crystal_density_method 'not measured'
_exptl_crystal_description block
_exptl_crystal_F_000 64.009
_exptl_crystal_size_max 0.23
_exptl_crystal_size_mid 0.13
_exptl_crystal_size_min 0.09
_refine_diff_density_max 0.1697
_refine_diff_density_min -0.3545
_refine_diff_density_rms 0.0358
_refine_ls_d_res_high 0.3559
_refine_ls_d_res_low 4.6860
_refine_ls_goodness_of_fit_ref 1.4453
_refine_ls_hydrogen_treatment refall
_refine_ls_matrix_type full
_refine_ls_number_constraints 0
_refine_ls_number_parameters 51
_refine_ls_number_reflns 1022
_refine_ls_number_restraints 0
_refine_ls_restrained_S_all 1.4453
_refine_ls_R_factor_all 0.0214
_refine_ls_R_factor_gt 0.0105
_refine_ls_shift/su_max 0.0002
_refine_ls_shift/su_mean 0.0000
_refine_ls_structure_factor_coef Fsqd
_refine_ls_weighting_details 'w=1/[\s^2^(Fo^2^)+(0.0000P)^2^] where P=(Fo^2^+2Fc^2^)/3'
_refine_ls_weighting_scheme calc
_refine_ls_wR_factor_gt 0.0133
_refine_ls_wR_factor_ref 0.0133
_reflns_Friedel_coverage 0.0
_reflns_limit_h_max 15
_reflns_limit_h_min 0
_reflns_limit_k_max 10
_reflns_limit_k_min 0
_reflns_limit_l_max 13
_reflns_limit_l_min 0
_reflns_number_gt 803
_reflns_number_total 1022
_reflns_threshold_expression I>=2u(I)
_cod_data_source_file fc5060.cif
_cod_data_source_block urea_NoSpherA2_SCAN_dijkl
_cod_original_sg_symbol_Hall ' P -4 2ab'
_cod_database_code 1566505
_olex2_refinement_description
;
;
_olex2_submission_special_instructions 'No special instructions were received'

loop_
_space_group_symop_id
_space_group_symop_operation_xyz
1 x,y,z
2 y,-x,-z
3 -y,x,-z
4 x+1/2,-y+1/2,-z
5 -x+1/2,y+1/2,-z
6 -x,-y,z
7 -y+1/2,-x+1/2,z
8 y+1/2,x+1/2,z

loop_
_atom_site_label
_atom_site_type_symbol
_atom_site_fract_x
_atom_site_fract_y
_atom_site_fract_z
_atom_site_U_iso_or_equiv
_atom_site_adp_type
_atom_site_occupancy
_atom_site_site_symmetry_order
_atom_site_refinement_flags_posn
_atom_site_refinement_flags_adp
_atom_site_refinement_flags_occupancy
O O 0.0 0.5 0.59608(4) 0.01538(5) Uani 1.000000 4 S T P
N N 0.14469(3) 0.64469(3) 0.17896(4) 0.02223(5) Uani 1.000000 2 S T P
H1 H 0.2564(3) 0.7564(3) 0.2845(4) 0.0440(9) Uani 1.000000 2 S T P
H2 H 0.1435(3) 0.6435(3) -0.0352(6) 0.0373(7) Uani 1.000000 2 S T P
C C 0.0 0.5 0.32825(3) 0.01188(2) Uani 1.000000 4 S T P

loop_
_atom_site_aniso_label
_atom_site_aniso_U_11
_atom_site_aniso_U_22
_atom_site_aniso_U_33
_atom_site_aniso_U_12
_atom_site_aniso_U_13
_atom_site_aniso_U_23
O 0.01971(7) 0.01971(7) 0.00672(6) 0.00179(9) -0.000000 0.000000
N 0.02869(7) 0.02869(7) 0.00932(7) -0.01465(10) 0.00012(5) 0.00012(5)
H1 0.0547(15) 0.0547(15) 0.0226(17) -0.0385(18) -0.0028(10) -0.0028(10)
H2 0.0440(11) 0.0440(11) 0.0239(14) -0.019(2) -0.0001(10) -0.0001(10)
C 0.01455(3) 0.01455(3) 0.00655(3) -0.00012(5) -0.000000 0.000000

loop_
_atom_type_symbol
_atom_type_scat_dispersion_real
_atom_type_scat_dispersion_imag
_atom_type_scat_source
_atom_type_scat_dispersion_source
C 0.00200 0.00100 'NoSpherA2: Chem.Sci. 2021, DOI:10.1039/D0SC05526C' custom
H 0.00000 0.00000 'NoSpherA2: Chem.Sci. 2021, DOI:10.1039/D0SC05526C' custom
N 0.00400 0.00200 'NoSpherA2: Chem.Sci. 2021, DOI:10.1039/D0SC05526C' custom
O 0.00700 0.00400 'NoSpherA2: Chem.Sci. 2021, DOI:10.1039/D0SC05526C' custom

loop_
_geom_angle_atom_site_label_1
_geom_angle_atom_site_label_2
_geom_angle_atom_site_label_3
_geom_angle
_geom_angle_site_symmetry_1
_geom_angle_site_symmetry_3
_geom_angle_publ_flag
H2 N H1 119.9(2) . . ?
C N H1 119.19(12) 6_565 . ?
C N H2 120.95(14) 6_565 . ?
N C O 121.507(10) . . ?
N C O 121.507(10) 6_565 . ?
N C N 116.99(2) 6_565 . ?

loop_
_geom_bond_atom_site_label_1
_geom_bond_atom_site_label_2
_geom_bond_distance
_geom_bond_site_symmetry_2
_geom_bond_publ_flag
O C 1.2550(3) . ?
N H1 1.011(2) . ?
N H2 1.004(3) . ?
N C 1.3387(2) 6_565 ?

loop_
_atom_site_anharm_gc_c_label
_atom_site_anharm_gc_c_111
_atom_site_anharm_gc_c_112
_atom_site_anharm_gc_c_113
_atom_site_anharm_gc_c_122
_atom_site_anharm_gc_c_123
_atom_site_anharm_gc_c_133
_atom_site_anharm_gc_c_222
_atom_site_anharm_gc_c_223
_atom_site_anharm_gc_c_233
_atom_site_anharm_gc_c_333
O -0.0 -0.0 -0.00000032(7) -0.0 0.00000008(11) -0.0 -0.0 -0.00000032(7) -0.0 -0.00000014(10)
N -0.00000139(14) 0.00000046(6) 0.00000142(8) 0.00000046(6) -0.00000144(13) 0.00000002(5) -0.00000139(14) 0.00000142(8) 0.00000002(5) 0.00000045(11)

loop_
_atom_site_anharm_gc_d_label
_atom_site_anharm_gc_d_1111
_atom_site_anharm_gc_d_1112
_atom_site_anharm_gc_d_1113
_atom_site_anharm_gc_d_1122
_atom_site_anharm_gc_d_1123
_atom_site_anharm_gc_d_1133
_atom_site_anharm_gc_d_1222
_atom_site_anharm_gc_d_1223
_atom_site_anharm_gc_d_1233
_atom_site_anharm_gc_d_1333
_atom_site_anharm_gc_d_2222
_atom_site_anharm_gc_d_2223
_atom_site_anharm_gc_d_2233
_atom_site_anharm_gc_d_2333
_atom_site_anharm_gc_d_3333
O 0.000000030(10) 0.000000007(8) -0.0 -0.000000003(7) -0.0 0.000000002(4) 0.000000007(8) -0.0 -0.000000004(5) -0.0 0.000000030(10) -0.0 0.000000002(4) -0.0 0.000000023(12)
N -0.000000017(12) 0.000000072(9) -0.000000002(7) -0.000000080(10) 0.000000006(3) 0.000000008(4) 0.000000072(9) 0.000000006(3) -0.000000001(5) 0.000000000(4) -0.000000017(12) -0.000000002(7) 0.000000008(4) 0.000000000(4) -0.000000024(10)
